data_2208903
loop_
_publ_author_name
'Gainsford, Graeme J.'
'Lensink, Cornelis'
'Falshaw, Andrew'

_publ_section_title
;1<small>D</small>-1,2,5,6-Tetra-<i>O</i>-methyl-3,4-di-<i>O</i>-phosphinoyl-<i>chiro</i>-inositol
 2.5-hydrate
;
_journal_coeditor_code HG2027
_journal_issue 5
_journal_name_full 'Acta Crystallographica Section E'
_journal_page_first o2099
_journal_page_last o2101
_journal_paper_doi 10.1107/S1600536806015029
_journal_volume 62
_journal_year 2006
_chemical_formula_iupac 'C34 H38 O8 P2, 2.5H2 O'
_chemical_formula_sum 'C34 H43 O10.5 P2'
_chemical_formula_weight 680.62
_chemical_name_systematic
;
1D-1,2,5,6-Tetra-O-methyl-3,4-di-O-phosphinoyl-chiro-inositol 2.5-hydrate
;
_space_group_IT_number 92
_symmetry_cell_setting tetragonal
_symmetry_space_group_name_Hall 'P 4abw 2nw'
_symmetry_space_group_name_H-M 'P 41 21 2'
_atom_sites_solution_hydrogens geom
_atom_sites_solution_primary direct
_atom_sites_solution_secondary difmap
_audit_creation_method SHELXL-97
_cell_angle_alpha 90.00
_cell_angle_beta 90.00
_cell_angle_gamma 90.00
_cell_formula_units_Z 8
_cell_length_a 13.115(5)
_cell_length_b 13.115(5)
_cell_length_c 39.441(15)
_cell_measurement_reflns_used 6000
_cell_measurement_temperature 168(2)
_cell_measurement_theta_max 25.40
_cell_measurement_theta_min 2.84
_cell_volume 6784(4)
_computing_cell_refinement SMART
_computing_data_collection 'SMART (Siemens, 1996)'
_computing_data_reduction 'SAINT (Siemens, 1996)'
_computing_molecular_graphics 'ORTEP-3 (Farrugia, 1997)'
_computing_publication_material 'SHELXL97 and PLATON (Spek, 2003)'
_computing_structure_refinement 'SHELXL97 (Sheldrick, 1997)'
_computing_structure_solution 'SHELXS97 (Sheldrick, 1997)'
_diffrn_ambient_temperature 168(2)
_diffrn_detector_area_resol_mean 8.192
_diffrn_measured_fraction_theta_full 0.731
_diffrn_measured_fraction_theta_max 0.731
_diffrn_measurement_device_type 'Siemens SMART CCD area-detector'
_diffrn_measurement_method '\f and \w scans'
_diffrn_radiation_monochromator graphite
_diffrn_radiation_source 'fine-focus sealed tube'
_diffrn_radiation_type MoK\a
_diffrn_radiation_wavelength 0.71073
_diffrn_reflns_av_R_equivalents 0.2445
_diffrn_reflns_av_sigmaI/netI 0.4078
_diffrn_reflns_limit_h_max 13
_diffrn_reflns_limit_h_min -16
_diffrn_reflns_limit_k_max 14
_diffrn_reflns_limit_k_min -15
_diffrn_reflns_limit_l_max 35
_diffrn_reflns_limit_l_min -34
_diffrn_reflns_number 22268
_diffrn_reflns_theta_full 26.05
_diffrn_reflns_theta_max 26.05
_diffrn_reflns_theta_min 2.20
_diffrn_standards_decay_% 0
_diffrn_standards_number 0
_exptl_absorpt_coefficient_mu 0.186
_exptl_absorpt_correction_T_max 0.965
_exptl_absorpt_correction_T_min 0.629
_exptl_absorpt_correction_type multi-scan
_exptl_absorpt_process_details '(SADABS; Blessing, 1995; Sheldrick, 1996)'
_exptl_crystal_colour colourless
_exptl_crystal_density_diffrn 1.333
_exptl_crystal_density_method 'not measured'
_exptl_crystal_description plate
_exptl_crystal_F_000 2888
_exptl_crystal_size_max 0.40
_exptl_crystal_size_mid 0.37
_exptl_crystal_size_min 0.19
_refine_diff_density_max 0.356
_refine_diff_density_min -0.313
_refine_ls_abs_structure_details 'Flack (1983), 783 Friedel pairs'
_refine_ls_abs_structure_Flack 0.0(2)
_refine_ls_extinction_coef 0.061(3)
_refine_ls_extinction_expression Fc^*^=kFc[1+0.001xFc^2^\l^3^/sin(2\q)]^-1/4^
_refine_ls_extinction_method SHELXL97
_refine_ls_goodness_of_fit_ref 0.850
_refine_ls_hydrogen_treatment mixed
_refine_ls_matrix_type full
_refine_ls_number_parameters 437
_refine_ls_number_reflns 4694
_refine_ls_number_restraints 4
_refine_ls_restrained_S_all 0.850
_refine_ls_R_factor_all 0.2560
_refine_ls_R_factor_gt 0.0662
_refine_ls_shift/su_max 0.000
_refine_ls_shift/su_mean 0.000
_refine_ls_structure_factor_coef Fsqd
_refine_ls_weighting_details 'calc w=1/[\s^2^(Fo^2^)+(0.0828P)^2^] where P=(Fo^2^+2Fc^2^)/3'
_refine_ls_weighting_scheme calc
_refine_ls_wR_factor_gt 0.1345
_refine_ls_wR_factor_ref 0.1857
_reflns_number_gt 1666
_reflns_number_total 4694
_reflns_threshold_expression I>2\s(I)
_cod_data_source_file hg2027.cif
_cod_data_source_block I
_cod_depositor_comments
;
The following automatic conversions were performed:
'_geom_angle_publ_flag' value 'Y' changed to 'y' according to
'/home/saulius/struct/CIF-dictionaries/cif_core.dic' dictionary named
'cif_core.dic' version 2.4.1 from 2010-06-29 (6 times).

Automatic conversion script
Id: cif_fix_enum 1527 2010-12-29 10:47:43Z saulius 

The following automatic conversions were performed:

'_geom_angle_publ_flag' value 'Y' changed to 'y' according to
/home/saulius/struct/CIF-dictionaries/cif_core.dic dictionary named
'cif_core.dic' version 2.4.1 from 2010-06-29 (6 times).

Automatic conversion script
Id: cif_fix_values 1715 2011-07-08 13:25:40Z adriana 
;
_cod_original_sg_symbol_Hall 'P4abw 2nw'
_cod_original_sg_symbol_H-M 'P41 21 2'
_cod_database_code 2208903
_cod_database_fobs_code 2208903

loop_
_symmetry_equiv_pos_as_xyz
'x, y, z'
'-x, -y, z+1/2'
'-y+1/2, x+1/2, z+1/4'
'y+1/2, -x+1/2, z+3/4'
'-x+1/2, y+1/2, -z+1/4'
'x+1/2, -y+1/2, -z+3/4'
'y, x, -z'
'-y, -x, -z+1/2'

loop_
_atom_site_type_symbol
_atom_site_label
_atom_site_fract_x
_atom_site_fract_y
_atom_site_fract_z
_atom_site_U_iso_or_equiv
_atom_site_adp_type
_atom_site_calc_flag
_atom_site_refinement_flags
_atom_site_occupancy
P P1 0.4353(2) 0.3997(2) 0.15576(9) 0.0595(10) Uani d . 1
P P2 0.0957(2) 0.4327(2) 0.12525(8) 0.0588(10) Uani d . 1
O O1 0.3315(4) 0.3670(4) 0.17279(16) 0.0534(19) Uani d . 1
O O2 0.4008(5) 0.4088(5) 0.2389(2) 0.072(2) Uani d . 1
O O3 0.2345(5) 0.5383(6) 0.25888(18) 0.074(2) Uani d . 1
O O4 0.1025(5) 0.3019(6) 0.24559(19) 0.066(2) Uani d . 1
O O5 -0.0034(5) 0.4226(5) 0.20206(17) 0.066(2) Uani d . 1
O O6 0.1539(4) 0.4722(4) 0.15765(18) 0.0536(19) Uani d . 1
O O7 0.4622(5) 0.5090(5) 0.15799(18) 0.069(2) Uani d . 1
O O8 0.0903(5) 0.3202(5) 0.12167(16) 0.066(2) Uani d . 1
O O1W 0.5591(6) 0.6912(5) 0.0500(2) 0.091(3) Uani d D 1
H H1W1 0.543(9) 0.753(4) 0.044(3) 0.109 Uiso d D 1
O O2W 0.5387(6) 0.6642(6) 0.1194(2) 0.086(3) Uani d D 1
H H2W1 0.500(7) 0.613(4) 0.125(3) 0.103 Uiso d D 1
H H2W2 0.504(7) 0.710(5) 0.132(2) 0.103 Uiso d D 1
O O3W -0.0416(7) 0.0416(7) 0.2500 0.108(5) Uani d S 1
H H3W -0.084(9) 0.062(9) 0.267(3) 0.130 Uiso d . 1
C C1 0.2743(7) 0.4274(8) 0.1974(3) 0.057(3) Uani d . 1
H H1 0.2925 0.5013 0.1959 0.068 Uiso calc R 1
C C2 0.2969(8) 0.3843(8) 0.2323(3) 0.059(3) Uani d . 1
H H2 0.2878 0.3086 0.2322 0.071 Uiso calc R 1
C C3 0.2294(7) 0.4305(9) 0.2580(3) 0.057(3) Uani d . 1
H H3 0.2448 0.4017 0.2809 0.069 Uiso calc R 1
C C4 0.1186(8) 0.4095(9) 0.2485(3) 0.065(3) Uani d . 1
H H4 0.0716 0.4393 0.2658 0.078 Uiso calc R 1
C C5 0.0940(8) 0.4498(7) 0.2142(3) 0.053(3) Uani d . 1
H H5 0.0992 0.5259 0.2147 0.064 Uiso calc R 1
C C6 0.1664(7) 0.4092(8) 0.1871(3) 0.056(3) Uani d . 1
H H6 0.1534 0.3357 0.1820 0.068 Uiso calc R 1
C C7 0.4449(8) 0.3473(10) 0.2632(3) 0.097(4) Uani d . 1
H H7A 0.4063 0.3530 0.2844 0.116 Uiso calc R 1
H H7B 0.5154 0.3690 0.2671 0.116 Uiso calc R 1
H H7C 0.4441 0.2764 0.2555 0.116 Uiso calc R 1
C C8 0.3005(8) 0.5782(9) 0.2843(3) 0.095(4) Uani d . 1
H H8A 0.2747 0.5591 0.3068 0.114 Uiso calc R 1
H H8B 0.3029 0.6526 0.2825 0.114 Uiso calc R 1
H H8C 0.3691 0.5502 0.2813 0.114 Uiso calc R 1
C C9 0.0942(9) 0.2570(8) 0.2771(4) 0.095(4) Uani d . 1
H H9A 0.1593 0.2628 0.2891 0.114 Uiso calc R 1
H H9B 0.0765 0.1849 0.2744 0.114 Uiso calc R 1
H H9C 0.0407 0.2915 0.2902 0.114 Uiso calc R 1
C C10 -0.0829(8) 0.4886(9) 0.2134(3) 0.096(4) Uani d . 1
H H10A -0.1018 0.4707 0.2367 0.115 Uiso calc R 1
H H10B -0.1424 0.4810 0.1986 0.115 Uiso calc R 1
H H10C -0.0591 0.5594 0.2127 0.115 Uiso calc R 1
C C11 0.5288(8) 0.3200(7) 0.1744(3) 0.050(3) Uani d . 1
C C12 0.6278(10) 0.3495(8) 0.1776(3) 0.069(3) Uani d . 1
H H12 0.6464 0.4161 0.1704 0.083 Uiso calc R 1
C C13 0.7012(10) 0.2878(13) 0.1905(3) 0.090(4) Uani d . 1
H H13 0.7696 0.3109 0.1924 0.108 Uiso calc R 1
C C14 0.6752(12) 0.1927(11) 0.2007(3) 0.078(4) Uani d . 1
H H14 0.7259 0.1484 0.2096 0.094 Uiso calc R 1
C C15 0.5769(11) 0.1603(10) 0.1983(3) 0.077(4) Uani d . 1
H H15 0.5592 0.0939 0.2059 0.092 Uiso calc R 1
C C16 0.5026(8) 0.2233(9) 0.1849(2) 0.060(3) Uani d . 1
H H16 0.4342 0.2002 0.1830 0.073 Uiso calc R 1
C C21 0.4182(10) 0.3551(9) 0.1137(3) 0.065(4) Uani d . 1
C C22 0.4731(10) 0.3995(11) 0.0880(5) 0.092(4) Uani d . 1
H H22 0.5213 0.4519 0.0924 0.111 Uiso calc R 1
C C23 0.4552(12) 0.3644(12) 0.0554(5) 0.093(5) Uani d . 1
H H23 0.4931 0.3937 0.0374 0.111 Uiso calc R 1
C C24 0.3861(13) 0.2900(13) 0.0479(4) 0.087(5) Uani d . 1
H H24 0.3772 0.2674 0.0252 0.104 Uiso calc R 1
C C25 0.3322(11) 0.2504(11) 0.0725(5) 0.089(5) Uani d . 1
H H25 0.2833 0.1994 0.0673 0.107 Uiso calc R 1
C C26 0.3444(9) 0.2808(9) 0.1065(4) 0.064(3) Uani d . 1
H H26 0.3040 0.2519 0.1240 0.077 Uiso calc R 1
C C31 0.1639(8) 0.4929(7) 0.0927(4) 0.054(3) Uani d . 1
C C32 0.2448(9) 0.5589(8) 0.0984(4) 0.075(4) Uani d . 1
H H32 0.2639 0.5755 0.1210 0.090 Uiso calc R 1
C C33 0.2979(9) 0.6008(10) 0.0714(5) 0.085(5) Uani d . 1
H H33 0.3550 0.6436 0.0755 0.102 Uiso calc R 1
C C34 0.2683(10) 0.5806(11) 0.0392(4) 0.093(5) Uani d . 1
H H34 0.3026 0.6118 0.0207 0.111 Uiso calc R 1
C C35 0.1900(11) 0.5164(11) 0.0334(3) 0.075(4) Uani d . 1
H H35 0.1705 0.5035 0.0106 0.090 Uiso calc R 1
C C36 0.1369(9) 0.4685(9) 0.0591(4) 0.069(4) Uani d . 1
H H36 0.0842 0.4210 0.0543 0.083 Uiso calc R 1
C C41 -0.0279(8) 0.4867(9) 0.1261(3) 0.061(3) Uani d . 1
C C42 -0.0417(8) 0.5879(9) 0.1362(3) 0.071(3) Uani d . 1
H H42 0.0150 0.6272 0.1436 0.086 Uiso calc R 1
C C43 -0.1351(10) 0.6296(10) 0.1355(3) 0.088(4) Uani d . 1
H H43 -0.1432 0.7000 0.1405 0.105 Uiso calc R 1
C C44 -0.2202(9) 0.5709(14) 0.1276(3) 0.092(5) Uani d . 1
H H44 -0.2866 0.5996 0.1288 0.111 Uiso calc R 1
C C45 -0.2072(10) 0.4715(12) 0.1180(3) 0.084(4) Uani d . 1
H H45 -0.2640 0.4311 0.1114 0.101 Uiso calc R 1
C C46 -0.1079(9) 0.4301(9) 0.1181(2) 0.070(3) Uani d . 1
H H46 -0.0983 0.3605 0.1122 0.084 Uiso calc R 1

loop_
_atom_site_aniso_label
_atom_site_aniso_U_11
_atom_site_aniso_U_22
_atom_site_aniso_U_33
_atom_site_aniso_U_12
_atom_site_aniso_U_13
_atom_site_aniso_U_23
P1 0.055(2) 0.053(2) 0.070(3) 0.0045(15) 0.0070(18) 0.0010(18)
P2 0.0490(18) 0.059(2) 0.069(3) -0.0059(15) 0.0008(18) 0.0051(19)
O1 0.048(4) 0.053(4) 0.059(5) 0.000(3) 0.010(4) -0.003(4)
O2 0.051(5) 0.094(6) 0.072(6) 0.008(5) -0.008(4) -0.001(5)
O3 0.074(5) 0.071(6) 0.076(6) 0.004(4) -0.017(5) -0.014(5)
O4 0.086(6) 0.068(6) 0.045(6) 0.002(4) 0.000(5) 0.010(4)
O5 0.052(5) 0.075(5) 0.071(6) 0.001(4) 0.010(4) 0.001(4)
O6 0.055(4) 0.049(4) 0.057(6) -0.001(3) -0.012(4) -0.011(4)
O7 0.092(6) 0.037(4) 0.080(6) 0.001(4) 0.003(4) -0.004(4)
O8 0.078(5) 0.049(5) 0.071(6) 0.002(4) -0.001(4) 0.002(4)
O1W 0.076(6) 0.085(6) 0.112(7) 0.007(5) -0.006(5) 0.011(6)
O2W 0.078(6) 0.059(5) 0.121(8) 0.009(4) 0.025(5) 0.002(5)
O3W 0.114(7) 0.114(7) 0.098(13) 0.032(8) 0.010(7) 0.010(7)
C1 0.057(8) 0.064(8) 0.049(10) 0.015(6) 0.000(7) -0.013(7)
C2 0.056(8) 0.072(8) 0.050(10) -0.001(6) 0.004(7) -0.001(7)
C3 0.044(7) 0.088(10) 0.040(9) 0.010(7) -0.008(6) 0.003(7)
C4 0.076(9) 0.060(9) 0.061(11) 0.004(7) -0.009(7) 0.002(7)
C5 0.047(7) 0.056(7) 0.058(10) 0.001(6) 0.002(7) -0.017(7)
C6 0.046(7) 0.048(7) 0.075(10) 0.014(6) 0.013(7) 0.017(7)
C7 0.065(8) 0.141(12) 0.084(11) 0.028(8) -0.026(8) -0.015(10)
C8 0.078(8) 0.123(11) 0.085(10) -0.027(8) -0.008(8) -0.056(9)
C9 0.098(11) 0.081(9) 0.106(13) 0.003(8) 0.001(9) 0.008(9)
C10 0.068(8) 0.119(11) 0.101(11) 0.036(9) 0.001(8) -0.034(9)
C11 0.051(8) 0.027(7) 0.074(9) 0.009(5) -0.004(6) -0.002(6)
C12 0.071(9) 0.057(8) 0.080(10) -0.008(8) 0.022(8) -0.016(7)
C13 0.058(9) 0.114(13) 0.097(12) 0.018(10) -0.015(8) -0.033(10)
C14 0.101(13) 0.082(11) 0.053(10) 0.036(9) -0.008(8) 0.007(8)
C15 0.067(9) 0.084(9) 0.079(11) 0.011(9) -0.004(8) -0.005(8)
C16 0.056(8) 0.071(9) 0.055(9) 0.018(7) 0.004(7) -0.009(7)
C21 0.073(9) 0.053(8) 0.070(12) 0.006(7) 0.007(8) -0.006(8)
C22 0.091(10) 0.102(11) 0.085(14) 0.009(9) 0.025(11) 0.015(12)
C23 0.100(12) 0.092(12) 0.086(17) 0.023(9) 0.004(11) 0.017(10)
C24 0.097(13) 0.119(14) 0.044(13) 0.047(10) 0.002(11) -0.008(11)
C25 0.084(11) 0.130(13) 0.054(14) 0.010(9) -0.013(10) -0.034(11)
C26 0.065(9) 0.066(8) 0.062(13) 0.018(7) -0.012(7) 0.005(7)
C31 0.048(7) 0.041(7) 0.073(11) 0.000(5) 0.017(7) 0.012(7)
C32 0.063(8) 0.052(8) 0.110(13) 0.003(7) -0.013(9) -0.006(8)
C33 0.056(8) 0.096(10) 0.103(14) -0.020(7) 0.004(10) 0.039(11)
C34 0.061(10) 0.111(13) 0.106(16) 0.016(10) 0.018(10) 0.032(11)
C35 0.081(10) 0.091(10) 0.052(11) 0.020(8) -0.002(9) 0.006(9)
C36 0.065(8) 0.081(9) 0.062(12) 0.017(7) -0.010(9) -0.011(9)
C41 0.045(8) 0.060(8) 0.077(10) 0.007(6) 0.005(7) -0.001(7)
C42 0.053(8) 0.083(10) 0.078(10) 0.012(7) 0.006(6) 0.018(8)
C43 0.072(10) 0.100(11) 0.090(12) 0.024(9) 0.016(8) 0.038(8)
C44 0.053(9) 0.160(16) 0.063(11) -0.007(11) 0.000(7) 0.064(11)
C45 0.078(11) 0.118(12) 0.057(10) 0.004(9) 0.012(7) 0.025(9)
C46 0.066(9) 0.099(9) 0.044(9) -0.015(9) -0.001(7) 0.000(7)

loop_
_atom_type_symbol
_atom_type_description
_atom_type_scat_dispersion_real
_atom_type_scat_dispersion_imag
_atom_type_scat_source
C C 0.0033 0.0016 'International Tables Vol C Tables 4.2.6.8 and 6.1.1.4'
H H 0.0000 0.0000 'International Tables Vol C Tables 4.2.6.8 and 6.1.1.4'
O O 0.0106 0.0060 'International Tables Vol C Tables 4.2.6.8 and 6.1.1.4'
P P 0.1023 0.0942 'International Tables Vol C Tables 4.2.6.8 and 6.1.1.4'

loop_
_geom_angle_atom_site_label_1
_geom_angle_atom_site_label_2
_geom_angle_atom_site_label_3
_geom_angle
_geom_angle_publ_flag
O7 P1 O1 116.4(4) y
O7 P1 C11 112.4(5) y
O1 P1 C11 105.1(5) y
O7 P1 C21 113.9(5) y
O1 P1 C21 101.5(6) ?
C11 P1 C21 106.3(5) ?
O8 P2 O6 115.3(4) ?
O8 P2 C31 113.7(5) ?
O6 P2 C31 101.5(6) ?
O8 P2 C41 110.8(5) ?
O6 P2 C41 107.3(5) ?
C31 P2 C41 107.5(5) ?
C1 O1 P1 125.3(6) y
C7 O2 C2 113.3(9) ?
C3 O3 C8 114.4(9) ?
C9 O4 C4 111.1(9) ?
C5 O5 C10 113.7(7) ?
C6 O6 P2 121.5(6) y
H2W1 O2W H2W2 95(8) ?
O1 C1 C6 102.7(8) ?
O1 C1 C2 107.5(8) ?
C6 C1 C2 111.8(9) ?
O1 C1 H1 111.5 ?
C6 C1 H1 111.5 ?
C2 C1 H1 111.5 ?
O2 C2 C3 111.0(9) ?
O2 C2 C1 105.5(9) ?
C3 C2 C1 110.6(9) ?
O2 C2 H2 109.9 ?
C3 C2 H2 109.9 ?
C1 C2 H2 109.9 ?
O3 C3 C2 113.6(9) ?
O3 C3 C4 103.4(8) ?
C2 C3 C4 109.3(9) ?
O3 C3 H3 110.1 ?
C2 C3 H3 110.1 ?
C4 C3 H3 110.1 ?
O4 C4 C5 104.2(9) ?
O4 C4 C3 109.8(9) ?
C5 C4 C3 111.3(9) ?
O4 C4 H4 110.5 ?
C5 C4 H4 110.5 ?
C3 C4 H4 110.5 ?
O5 C5 C4 114.5(9) ?
O5 C5 C6 103.9(8) ?
C4 C5 C6 112.2(9) ?
O5 C5 H5 108.7 ?
C4 C5 H5 108.7 ?
C6 C5 H5 108.7 ?
O6 C6 C1 103.7(8) ?
O6 C6 C5 107.1(8) ?
C1 C6 C5 110.2(9) ?
O6 C6 H6 111.8 ?
C1 C6 H6 111.8 ?
C5 C6 H6 111.8 ?
O2 C7 H7A 109.5 ?
O2 C7 H7B 109.5 ?
H7A C7 H7B 109.5 ?
O2 C7 H7C 109.5 ?
H7A C7 H7C 109.5 ?
H7B C7 H7C 109.5 ?
O3 C8 H8A 109.5 ?
O3 C8 H8B 109.5 ?
H8A C8 H8B 109.5 ?
O3 C8 H8C 109.5 ?
H8A C8 H8C 109.5 ?
H8B C8 H8C 109.5 ?
O4 C9 H9A 109.5 ?
O4 C9 H9B 109.5 ?
H9A C9 H9B 109.5 ?
O4 C9 H9C 109.5 ?
H9A C9 H9C 109.5 ?
H9B C9 H9C 109.5 ?
O5 C10 H10A 109.5 ?
O5 C10 H10B 109.5 ?
H10A C10 H10B 109.5 ?
O5 C10 H10C 109.5 ?
H10A C10 H10C 109.5 ?
H10B C10 H10C 109.5 ?
C12 C11 C16 118.2(10) ?
C12 C11 P1 122.2(10) ?
C16 C11 P1 119.6(9) ?
C13 C12 C11 122.8(11) ?
C13 C12 H12 118.6 ?
C11 C12 H12 118.6 ?
C14 C13 C12 118.9(13) ?
C14 C13 H13 120.6 ?
C12 C13 H13 120.6 ?
C13 C14 C15 120.3(13) ?
C13 C14 H14 119.8 ?
C15 C14 H14 119.8 ?
C14 C15 C16 120.5(12) ?
C14 C15 H15 119.7 ?
C16 C15 H15 119.7 ?
C11 C16 C15 119.3(10) ?
C11 C16 H16 120.4 ?
C15 C16 H16 120.4 ?
C22 C21 C26 120.5(12) ?
C22 C21 P1 119.0(13) ?
C26 C21 P1 120.4(12) ?
C21 C22 C23 117.1(15) ?
C21 C22 H22 121.5 ?
C23 C22 H22 121.5 ?
C24 C23 C22 123.5(16) ?
C24 C23 H23 118.2 ?
C22 C23 H23 118.2 ?
C25 C24 C23 118.7(16) ?
C25 C24 H24 120.7 ?
C23 C24 H24 120.7 ?
C24 C25 C26 122.3(15) ?
C24 C25 H25 118.9 ?
C26 C25 H25 118.9 ?
C21 C26 C25 117.9(12) ?
C21 C26 H26 121.0 ?
C25 C26 H26 121.0 ?
C32 C31 C36 119.2(11) ?
C32 C31 P2 123.5(13) ?
C36 C31 P2 117.3(11) ?
C33 C32 C31 120.3(12) ?
C33 C32 H32 119.8 ?
C31 C32 H32 119.8 ?
C34 C33 C32 120.0(13) ?
C34 C33 H33 120.0 ?
C32 C33 H33 120.0 ?
C35 C34 C33 119.9(14) ?
C35 C34 H34 120.0 ?
C33 C34 H34 120.0 ?
C34 C35 C36 123.1(14) ?
C34 C35 H35 118.5 ?
C36 C35 H35 118.5 ?
C35 C36 C31 117.3(12) ?
C35 C36 H36 121.3 ?
C31 C36 H36 121.3 ?
C46 C41 C42 119.9(10) ?
C46 C41 P2 119.8(10) ?
C42 C41 P2 120.3(9) ?
C43 C42 C41 119.9(11) ?
C43 C42 H42 120.0 ?
C41 C42 H42 120.0 ?
C42 C43 C44 120.8(13) ?
C42 C43 H43 119.6 ?
C44 C43 H43 119.6 ?
C45 C44 C43 119.3(14) ?
C45 C44 H44 120.4 ?
C43 C44 H44 120.4 ?
C44 C45 C46 118.8(13) ?
C44 C45 H45 120.6 ?
C46 C45 H45 120.6 ?
C41 C46 C45 121.0(12) ?
C41 C46 H46 119.5 ?
C45 C46 H46 119.5 ?

loop_
_geom_bond_atom_site_label_1
_geom_bond_atom_site_label_2
_geom_bond_distance
_geom_bond_publ_flag
P1 O7 1.478(6) y
P1 O1 1.577(6) y
P1 C11 1.771(9) ?
P1 C21 1.773(12) ?
P2 O8 1.485(6) y
P2 O6 1.576(6) y
P2 C31 1.753(10) y
P2 C41 1.769(10) y
O1 C1 1.460(10) ?
O2 C7 1.381(11) ?
O2 C2 1.424(11) ?
O3 C3 1.415(11) ?
O3 C8 1.425(11) ?
O4 C9 1.380(12) ?
O4 C4 1.432(11) ?
O5 C5 1.410(10) ?
O5 C10 1.426(10) ?
O6 C6 1.436(10) ?
O1W H1W1 0.86(3) ?
O2W H2W1 0.87(7) ?
O2W H2W2 0.90(8) ?
O3W H3W 0.92(11) ?
C1 C6 1.491(12) ?
C1 C2 1.518(12) ?
C1 H1 1.0000 ?
C2 C3 1.474(12) ?
C2 H2 1.0000 ?
C3 C4 1.526(12) ?
C3 H3 1.0000 ?
C4 C5 1.490(12) ?
C4 H4 1.0000 ?
C5 C6 1.524(12) ?
C5 H5 1.0000 ?
C6 H6 1.0000 ?
C7 H7A 0.9800 ?
C7 H7B 0.9800 ?
C7 H7C 0.9800 ?
C8 H8A 0.9800 ?
C8 H8B 0.9800 ?
C8 H8C 0.9800 ?
C9 H9A 0.9800 ?
C9 H9B 0.9800 ?
C9 H9C 0.9800 ?
C10 H10A 0.9800 ?
C10 H10B 0.9800 ?
C10 H10C 0.9800 ?
C11 C12 1.360(13) ?
C11 C16 1.378(12) ?
C12 C13 1.357(14) ?
C12 H12 0.9500 ?
C13 C14 1.353(16) ?
C13 H13 0.9500 ?
C14 C15 1.361(14) ?
C14 H14 0.9500 ?
C15 C16 1.383(13) ?
C15 H15 0.9500 ?
C16 H16 0.9500 ?
C21 C22 1.371(14) ?
C21 C26 1.402(14) ?
C22 C23 1.387(15) ?
C22 H22 0.9500 ?
C23 C24 1.365(17) ?
C23 H23 0.9500 ?
C24 C25 1.310(16) ?
C24 H24 0.9500 ?
C25 C26 1.407(15) ?
C25 H25 0.9500 ?
C26 H26 0.9500 ?
C31 C32 1.388(13) ?
C31 C36 1.408(13) ?
C32 C33 1.386(14) ?
C32 H32 0.9500 ?
C33 C34 1.354(15) ?
C33 H33 0.9500 ?
C34 C35 1.347(16) ?
C34 H34 0.9500 ?
C35 C36 1.380(14) ?
C35 H35 0.9500 ?
C36 H36 0.9500 ?
C41 C46 1.324(12) ?
C41 C42 1.398(13) ?
C42 C43 1.341(13) ?
C42 H42 0.9500 ?
C43 C44 1.392(15) ?
C43 H43 0.9500 ?
C44 C45 1.367(15) ?
C44 H44 0.9500 ?
C45 C46 1.411(14) ?
C45 H45 0.9500 ?
C46 H46 0.9500 ?

loop_
_geom_hbond_atom_site_label_D
_geom_hbond_atom_site_label_H
_geom_hbond_atom_site_label_A
_geom_hbond_site_symmetry_A
_geom_hbond_distance_DH
_geom_hbond_distance_HA
_geom_hbond_distance_DA
_geom_hbond_angle_DHA
O1W H1W1 O5 5_555 0.87(6) 2.29(6) 3.123(8) 160(11)
O1W H1W1 O4 5_555 0.87(6) 2.55(12) 3.136(9) 126(9)
O2W H2W1 O7 . 0.87(7) 1.95(9) 2.732(10) 149(9)
O2W H2W2 O8 5_555 0.90(8) 1.91(8) 2.678(10) 142(7)
O3W H3W O1W 3_545 0.91(12) 1.92(12) 2.791(10) 160(12)
C23 H23 O3W 4_554 0.95 2.52 3.385(19) 152
C44 H44 O2W 1_455 0.95 2.47 3.406(15) 168

loop_
_geom_torsion_atom_site_label_1
_geom_torsion_atom_site_label_2
_geom_torsion_atom_site_label_3
_geom_torsion_atom_site_label_4
_geom_torsion
O7 P1 O1 C1 -16.7(9)
C11 P1 O1 C1 108.5(8)
C21 P1 O1 C1 -140.9(8)
O8 P2 O6 C6 -22.3(8)
C31 P2 O6 C6 -145.7(7)
C41 P2 O6 C6 101.7(7)
P1 O1 C1 C6 141.2(7)
P1 O1 C1 C2 -100.7(9)
C7 O2 C2 C3 81.4(11)
C7 O2 C2 C1 -158.7(9)
O1 C1 C2 O2 69.0(9)
C6 C1 C2 O2 -179.0(8)
O1 C1 C2 C3 -170.9(8)
C6 C1 C2 C3 -58.9(11)
C8 O3 C3 C2 -97.2(10)
C8 O3 C3 C4 144.5(9)
O2 C2 C3 O3 60.8(12)
C1 C2 C3 O3 -56.0(11)
O2 C2 C3 C4 175.6(9)
C1 C2 C3 C4 58.9(12)
C9 O4 C4 C5 -163.1(8)
C9 O4 C4 C3 77.6(11)
O3 C3 C4 O4 178.3(8)
C2 C3 C4 O4 57.0(12)
O3 C3 C4 C5 63.5(11)
C2 C3 C4 C5 -57.8(12)
C10 O5 C5 C4 84.6(11)
C10 O5 C5 C6 -152.8(9)
O4 C4 C5 O5 54.6(10)
C3 C4 C5 O5 172.8(9)
O4 C4 C5 C6 -63.4(10)
C3 C4 C5 C6 54.8(12)
P2 O6 C6 C1 137.3(7)
P2 O6 C6 C5 -106.2(8)
O1 C1 C6 O6 -76.7(9)
C2 C1 C6 O6 168.3(8)
O1 C1 C6 C5 169.0(8)
C2 C1 C6 C5 54.0(12)
O5 C5 C6 O6 71.0(9)
C4 C5 C6 O6 -164.9(8)
O5 C5 C6 C1 -176.9(8)
C4 C5 C6 C1 -52.8(12)
O7 P1 C11 C12 -24.5(10)
O1 P1 C11 C12 -152.1(8)
C21 P1 C11 C12 100.8(10)
O7 P1 C11 C16 158.0(8)
O1 P1 C11 C16 30.4(9)
C21 P1 C11 C16 -76.7(10)
C16 C11 C12 C13 0.2(16)
P1 C11 C12 C13 -177.3(9)
C11 C12 C13 C14 0.1(18)
C12 C13 C14 C15 -0.7(19)
C13 C14 C15 C16 1.1(18)
C12 C11 C16 C15 0.2(15)
P1 C11 C16 C15 177.7(8)
C14 C15 C16 C11 -0.8(16)
O7 P1 C21 C22 30.6(11)
O1 P1 C21 C22 156.5(9)
C11 P1 C21 C22 -93.8(10)
O7 P1 C21 C26 -145.0(8)
O1 P1 C21 C26 -19.1(9)
C11 P1 C21 C26 90.6(9)
C26 C21 C22 C23 -2.6(17)
P1 C21 C22 C23 -178.2(9)
C21 C22 C23 C24 0.7(19)
C22 C23 C24 C25 1(2)
C23 C24 C25 C26 -1(2)
C22 C21 C26 C25 2.8(16)
P1 C21 C26 C25 178.2(8)
C24 C25 C26 C21 -0.9(18)
O8 P2 C31 C32 -126.1(8)
O6 P2 C31 C32 -1.7(9)
C41 P2 C31 C32 110.7(9)
O8 P2 C31 C36 51.0(9)
O6 P2 C31 C36 175.4(7)
C41 P2 C31 C36 -72.1(9)
C36 C31 C32 C33 0.4(15)
P2 C31 C32 C33 177.5(9)
C31 C32 C33 C34 2.7(18)
C32 C33 C34 C35 -3(2)
C33 C34 C35 C36 -0.1(19)
C34 C35 C36 C31 3.1(17)
C32 C31 C36 C35 -3.2(14)
P2 C31 C36 C35 179.5(8)
O8 P2 C41 C46 -11.3(11)
O6 P2 C41 C46 -137.9(9)
C31 P2 C41 C46 113.6(10)
O8 P2 C41 C42 166.8(8)
O6 P2 C41 C42 40.2(10)
C31 P2 C41 C42 -68.3(11)
C46 C41 C42 C43 -4.5(17)
P2 C41 C42 C43 177.4(8)
C41 C42 C43 C44 5.4(17)
C42 C43 C44 C45 -4.7(19)
C43 C44 C45 C46 3.0(19)
C42 C41 C46 C45 2.9(17)
P2 C41 C46 C45 -179.0(8)
C44 C45 C46 C41 -2.2(18)

loop_
_cod_related_entry_id
_cod_related_entry_database
_cod_related_entry_code
1 ChemSpider 30654949
